data_4117375
loop_
_publ_author_name
'Shou-Tian Zheng'
'Tao Wu'
'Fan Zuo'
'Chengtsung Chou'
'Pingyun Feng'
'Xianhui Bu'

_publ_section_title
;
 Mimicking Zeolite to Its Core: Porous Sodalite Cages as Hangers for
 Pendant Trimeric M3(OH) Clusters (M = Mg, Mn, Co, Ni, Cd)
;
_journal_name_full 'Journal of the American Chemical Society'
_journal_page_first 1934
_journal_page_last 1937
_journal_paper_doi 10.1021/ja209800x
_journal_volume 134
_journal_year 2012
_chemical_formula_sum 'C260 H216 Cd16 In20 N4 O224'
_chemical_formula_weight 11075.17
_chemical_name_systematic
; 
 ? 
;
_space_group_IT_number 227
_symmetry_cell_setting cubic
_symmetry_space_group_name_Hall '-F 4vw 2vw 3'
_symmetry_space_group_name_H-M 'F d -3 m :2'
_atom_sites_solution_hydrogens geom
_atom_sites_solution_primary direct
_atom_sites_solution_secondary difmap
_audit_creation_method SHELXL-97
_cell_angle_alpha 90.00
_cell_angle_beta 90.00
_cell_angle_gamma 90.00
_cell_formula_units_Z 8
_cell_length_a 50.5711(11)
_cell_length_b 50.5711(11)
_cell_length_c 50.5711(11)
_cell_measurement_temperature 296(2)
_cell_volume 129332(5)
_computing_structure_refinement 'SHELXL-97 (Sheldrick, 1997)'
_computing_structure_solution 'SHELXS-97 (Sheldrick, 1990)'
_diffrn_ambient_temperature 296(2)
_diffrn_measured_fraction_theta_full 0.997
_diffrn_measured_fraction_theta_max 0.997
_diffrn_radiation_monochromator graphite
_diffrn_radiation_source 'fine-focus sealed tube'
_diffrn_radiation_type MoK\a
_diffrn_radiation_wavelength 0.71073
_diffrn_reflns_av_R_equivalents 0.1401
_diffrn_reflns_av_sigmaI/netI 0.0520
_diffrn_reflns_limit_h_max 43
_diffrn_reflns_limit_h_min -54
_diffrn_reflns_limit_k_max 52
_diffrn_reflns_limit_k_min -52
_diffrn_reflns_limit_l_max 54
_diffrn_reflns_limit_l_min -47
_diffrn_reflns_number 104062
_diffrn_reflns_theta_full 22.46
_diffrn_reflns_theta_max 22.46
_diffrn_reflns_theta_min 0.70
_exptl_absorpt_coefficient_mu 1.274
_exptl_crystal_colour colorless
_exptl_crystal_density_diffrn 1.138
_exptl_crystal_description block
_exptl_crystal_F_000 42752
_exptl_crystal_size_max 0.05
_exptl_crystal_size_mid 0.05
_exptl_crystal_size_min 0.05
_refine_diff_density_max 2.522
_refine_diff_density_min -2.511
_refine_diff_density_rms 0.216
_refine_ls_extinction_method none
_refine_ls_goodness_of_fit_ref 1.215
_refine_ls_hydrogen_treatment constr
_refine_ls_matrix_type full
_refine_ls_number_parameters 211
_refine_ls_number_reflns 3933
_refine_ls_number_restraints 0
_refine_ls_restrained_S_all 1.215
_refine_ls_R_factor_all 0.1319
_refine_ls_R_factor_gt 0.0996
_refine_ls_shift/su_max 0.001
_refine_ls_shift/su_mean 0.000
_refine_ls_structure_factor_coef Fsqd
_refine_ls_weighting_details 'calc w=1/[\s^2^(Fo^2^)+(0.1713P)^2^+0.0000P] where P=(Fo^2^+2Fc^2^)/3'
_refine_ls_weighting_scheme calc
_refine_ls_wR_factor_gt 0.2661
_refine_ls_wR_factor_ref 0.2848
_reflns_number_gt 2877
_reflns_number_total 3933
_reflns_threshold_expression >2sigma(I)
_cod_data_source_file ja209800x_si_002_5.cif
_cod_data_source_block CPM-15-Cd
_cod_original_sg_symbol_H-M 'F d -3 m'
_cod_database_code 4117375

loop_
_symmetry_equiv_pos_as_xyz
'x, y, z'
'-x+3/4, -y+1/4, z+1/2'
'-x+1/4, y+1/2, -z+3/4'
'x+1/2, -y+3/4, -z+1/4'
'z, x, y'
'z+1/2, -x+3/4, -y+1/4'
'-z+3/4, -x+1/4, y+1/2'
'-z+1/4, x+1/2, -y+3/4'
'y, z, x'
'-y+1/4, z+1/2, -x+3/4'
'y+1/2, -z+3/4, -x+1/4'
'-y+3/4, -z+1/4, x+1/2'
'y+3/4, x+1/4, -z+1/2'
'-y, -x, -z'
'y+1/4, -x+1/2, z+3/4'
'-y+1/2, x+3/4, z+1/4'
'x+3/4, z+1/4, -y+1/2'
'-x+1/2, z+3/4, y+1/4'
'-x, -z, -y'
'x+1/4, -z+1/2, y+3/4'
'z+3/4, y+1/4, -x+1/2'
'z+1/4, -y+1/2, x+3/4'
'-z+1/2, y+3/4, x+1/4'
'-z, -y, -x'
'x, y+1/2, z+1/2'
'-x+3/4, -y+3/4, z+1'
'-x+1/4, y+1, -z+5/4'
'x+1/2, -y+5/4, -z+3/4'
'z, x+1/2, y+1/2'
'z+1/2, -x+5/4, -y+3/4'
'-z+3/4, -x+3/4, y+1'
'-z+1/4, x+1, -y+5/4'
'y, z+1/2, x+1/2'
'-y+1/4, z+1, -x+5/4'
'y+1/2, -z+5/4, -x+3/4'
'-y+3/4, -z+3/4, x+1'
'y+3/4, x+3/4, -z+1'
'-y, -x+1/2, -z+1/2'
'y+1/4, -x+1, z+5/4'
'-y+1/2, x+5/4, z+3/4'
'x+3/4, z+3/4, -y+1'
'-x+1/2, z+5/4, y+3/4'
'-x, -z+1/2, -y+1/2'
'x+1/4, -z+1, y+5/4'
'z+3/4, y+3/4, -x+1'
'z+1/4, -y+1, x+5/4'
'-z+1/2, y+5/4, x+3/4'
'-z, -y+1/2, -x+1/2'
'x+1/2, y, z+1/2'
'-x+5/4, -y+1/4, z+1'
'-x+3/4, y+1/2, -z+5/4'
'x+1, -y+3/4, -z+3/4'
'z+1/2, x, y+1/2'
'z+1, -x+3/4, -y+3/4'
'-z+5/4, -x+1/4, y+1'
'-z+3/4, x+1/2, -y+5/4'
'y+1/2, z, x+1/2'
'-y+3/4, z+1/2, -x+5/4'
'y+1, -z+3/4, -x+3/4'
'-y+5/4, -z+1/4, x+1'
'y+5/4, x+1/4, -z+1'
'-y+1/2, -x, -z+1/2'
'y+3/4, -x+1/2, z+5/4'
'-y+1, x+3/4, z+3/4'
'x+5/4, z+1/4, -y+1'
'-x+1, z+3/4, y+3/4'
'-x+1/2, -z, -y+1/2'
'x+3/4, -z+1/2, y+5/4'
'z+5/4, y+1/4, -x+1'
'z+3/4, -y+1/2, x+5/4'
'-z+1, y+3/4, x+3/4'
'-z+1/2, -y, -x+1/2'
'x+1/2, y+1/2, z'
'-x+5/4, -y+3/4, z+1/2'
'-x+3/4, y+1, -z+3/4'
'x+1, -y+5/4, -z+1/4'
'z+1/2, x+1/2, y'
'z+1, -x+5/4, -y+1/4'
'-z+5/4, -x+3/4, y+1/2'
'-z+3/4, x+1, -y+3/4'
'y+1/2, z+1/2, x'
'-y+3/4, z+1, -x+3/4'
'y+1, -z+5/4, -x+1/4'
'-y+5/4, -z+3/4, x+1/2'
'y+5/4, x+3/4, -z+1/2'
'-y+1/2, -x+1/2, -z'
'y+3/4, -x+1, z+3/4'
'-y+1, x+5/4, z+1/4'
'x+5/4, z+3/4, -y+1/2'
'-x+1, z+5/4, y+1/4'
'-x+1/2, -z+1/2, -y'
'x+3/4, -z+1, y+3/4'
'z+5/4, y+3/4, -x+1/2'
'z+3/4, -y+1, x+3/4'
'-z+1, y+5/4, x+1/4'
'-z+1/2, -y+1/2, -x'
'-x, -y, -z'
'x-3/4, y-1/4, -z-1/2'
'x-1/4, -y-1/2, z-3/4'
'-x-1/2, y-3/4, z-1/4'
'-z, -x, -y'
'-z-1/2, x-3/4, y-1/4'
'z-3/4, x-1/4, -y-1/2'
'z-1/4, -x-1/2, y-3/4'
'-y, -z, -x'
'y-1/4, -z-1/2, x-3/4'
'-y-1/2, z-3/4, x-1/4'
'y-3/4, z-1/4, -x-1/2'
'-y-3/4, -x-1/4, z-1/2'
'y, x, z'
'-y-1/4, x-1/2, -z-3/4'
'y-1/2, -x-3/4, -z-1/4'
'-x-3/4, -z-1/4, y-1/2'
'x-1/2, -z-3/4, -y-1/4'
'x, z, y'
'-x-1/4, z-1/2, -y-3/4'
'-z-3/4, -y-1/4, x-1/2'
'-z-1/4, y-1/2, -x-3/4'
'z-1/2, -y-3/4, -x-1/4'
'z, y, x'
'-x, -y+1/2, -z+1/2'
'x-3/4, y+1/4, -z'
'x-1/4, -y, z-1/4'
'-x-1/2, y-1/4, z+1/4'
'-z, -x+1/2, -y+1/2'
'-z-1/2, x-1/4, y+1/4'
'z-3/4, x+1/4, -y'
'z-1/4, -x, y-1/4'
'-y, -z+1/2, -x+1/2'
'y-1/4, -z, x-1/4'
'-y-1/2, z-1/4, x+1/4'
'y-3/4, z+1/4, -x'
'-y-3/4, -x+1/4, z'
'y, x+1/2, z+1/2'
'-y-1/4, x, -z-1/4'
'y-1/2, -x-1/4, -z+1/4'
'-x-3/4, -z+1/4, y'
'x-1/2, -z-1/4, -y+1/4'
'x, z+1/2, y+1/2'
'-x-1/4, z, -y-1/4'
'-z-3/4, -y+1/4, x'
'-z-1/4, y, -x-1/4'
'z-1/2, -y-1/4, -x+1/4'
'z, y+1/2, x+1/2'
'-x+1/2, -y, -z+1/2'
'x-1/4, y-1/4, -z'
'x+1/4, -y-1/2, z-1/4'
'-x, y-3/4, z+1/4'
'-z+1/2, -x, -y+1/2'
'-z, x-3/4, y+1/4'
'z-1/4, x-1/4, -y'
'z+1/4, -x-1/2, y-1/4'
'-y+1/2, -z, -x+1/2'
'y+1/4, -z-1/2, x-1/4'
'-y, z-3/4, x+1/4'
'y-1/4, z-1/4, -x'
'-y-1/4, -x-1/4, z'
'y+1/2, x, z+1/2'
'-y+1/4, x-1/2, -z-1/4'
'y, -x-3/4, -z+1/4'
'-x-1/4, -z-1/4, y'
'x, -z-3/4, -y+1/4'
'x+1/2, z, y+1/2'
'-x+1/4, z-1/2, -y-1/4'
'-z-1/4, -y-1/4, x'
'-z+1/4, y-1/2, -x-1/4'
'z, -y-3/4, -x+1/4'
'z+1/2, y, x+1/2'
'-x+1/2, -y+1/2, -z'
'x-1/4, y+1/4, -z-1/2'
'x+1/4, -y, z-3/4'
'-x, y-1/4, z-1/4'
'-z+1/2, -x+1/2, -y'
'-z, x-1/4, y-1/4'
'z-1/4, x+1/4, -y-1/2'
'z+1/4, -x, y-3/4'
'-y+1/2, -z+1/2, -x'
'y+1/4, -z, x-3/4'
'-y, z-1/4, x-1/4'
'y-1/4, z+1/4, -x-1/2'
'-y-1/4, -x+1/4, z-1/2'
'y+1/2, x+1/2, z'
'-y+1/4, x, -z-3/4'
'y, -x-1/4, -z-1/4'
'-x-1/4, -z+1/4, y-1/2'
'x, -z-1/4, -y-1/4'
'x+1/2, z+1/2, y'
'-x+1/4, z, -y-3/4'
'-z-1/4, -y+1/4, x-1/2'
'-z+1/4, y, -x-3/4'
'z, -y-1/4, -x-1/4'
'z+1/2, y+1/2, x'

loop_
_atom_site_label
_atom_site_type_symbol
_atom_site_fract_x
_atom_site_fract_y
_atom_site_fract_z
_atom_site_U_iso_or_equiv
_atom_site_adp_type
_atom_site_occupancy
_atom_site_symmetry_multiplicity
_atom_site_calc_flag
_atom_site_refinement_flags
In1 In -0.12028(2) 1.12028(2) 0.0000 0.0532(5) Uani 1 2 d S
In2 In -0.322103(15) 1.072103(15) 0.02235(2) 0.0342(5) Uani 0.67 2 d SP
Cd2 Cd -0.322103(15) 1.072103(15) 0.02235(2) 0.0342(5) Uani 0.33 2 d SP
Cd1 Cd 0.05576(5) 1.05576(5) 0.10667(7) 0.1687(13) Uani 1 2 d S
O1 O -0.1065(3) 1.0975(2) 0.0334(2) 0.090(4) Uani 1 1 d .
O2 O -0.0711(3) 1.1195(3) 0.0215(3) 0.134(5) Uani 1 1 d .
O3 O 0.0159(3) 1.0585(3) 0.0901(4) 0.145(6) Uani 1 1 d .
O4 O -0.16128(17) 1.10572(19) 0.01137(19) 0.061(2) Uani 1 1 d .
O5 O -0.15541(19) 1.12651(18) -0.02597(17) 0.063(3) Uani 1 1 d .
O6 O -0.28444(17) 1.07789(17) 0.00322(17) 0.057(2) Uani 1 1 d .
O7 O -0.30496(17) 1.05496(17) 0.05496(17) 0.024(4) Uani 1 6 d S
O8 O -0.36202(15) 1.06984(17) 0.03935(18) 0.055(2) Uani 1 1 d .
O9 O 0.0744(3) 1.0744(3) 0.0744(3) 0.073(7) Uani 1 6 d S
C1 C -0.0830(5) 1.1027(3) 0.0353(4) 0.088(6) Uani 1 1 d .
C2 C -0.0804(5) 1.0707(4) 0.0707(4) 0.097(8) Uani 1 2 d S
C3 C -0.0664(4) 1.0870(3) 0.0534(3) 0.086(5) Uani 1 1 d .
C4 C -0.0387(3) 1.0879(3) 0.0558(4) 0.089(5) Uani 1 1 d .
C5 C -0.0249(6) 1.0726(4) 0.0726(4) 0.099(9) Uani 1 2 d S
C6 C 0.0031(5) 1.0706(5) 0.0706(5) 0.129(13) Uani 1 2 d S
C7 C -0.1701(3) 1.1147(3) -0.0102(3) 0.059(4) Uani 1 1 d .
C8 C -0.2068(2) 1.1142(4) -0.0432(2) 0.052(5) Uani 1 2 d S
C9 C -0.1986(2) 1.1101(2) -0.0182(2) 0.045(3) Uani 1 1 d .
C10 C -0.2162(2) 1.0981(2) 0.0001(2) 0.043(3) Uani 1 1 d .
C11 C -0.2412(2) 1.0929(3) -0.0088(2) 0.044(4) Uani 1 2 d S
C12 C -0.2614(2) 1.0805(3) 0.0114(2) 0.050(5) Uani 1 2 d S
C13 C -0.3716(3) 1.0587(2) 0.0587(2) 0.038(4) Uani 1 2 d S
C14 C -0.3960(3) 1.0691(2) 0.0691(2) 0.037(4) Uani 1 2 d S
C15 C -0.4073(2) 1.0927(2) 0.0589(3) 0.050(5) Uani 1 2 d S
O1W O -0.33958(14) 1.08958(14) -0.0161(2) 0.039(3) Uani 1 2 d S
O2W O 0.04934(14) 1.04934(14) 0.04934(14) 0.005(3) Uani 1 6 d S
O3W O 0.0422(4) 1.0422(4) 0.1429(6) 0.187 Uiso 1 2 d S
O4W O 0.0491(3) 1.0897(3) 0.1278(3) 0.150 Uiso 1 1 d .
O5W O -0.0018(19) 1.0792(13) 0.1708(13) 0.154 Uiso 0.25 2 d SP

loop_
_atom_site_aniso_label
_atom_site_aniso_U_11
_atom_site_aniso_U_22
_atom_site_aniso_U_33
_atom_site_aniso_U_23
_atom_site_aniso_U_13
_atom_site_aniso_U_12
In1 0.0484(6) 0.0484(6) 0.0628(10) 0.0032(4) 0.0032(4) -0.0135(6)
In2 0.0352(5) 0.0352(5) 0.0320(7) -0.0022(4) 0.0022(4) 0.0011(5)
Cd2 0.0352(5) 0.0352(5) 0.0320(7) -0.0022(4) 0.0022(4) 0.0011(5)
Cd1 0.1674(18) 0.1674(18) 0.171(3) -0.0105(17) -0.0105(17) 0.005(2)
O1 0.081(8) 0.104(9) 0.086(8) 0.012(7) -0.021(7) -0.010(7)
O2 0.114(12) 0.171(15) 0.118(12) 0.040(11) -0.008(9) 0.039(11)
O3 0.073(10) 0.131(13) 0.233(19) 0.018(13) 0.022(11) 0.018(8)
O4 0.047(6) 0.076(7) 0.060(6) 0.025(5) 0.007(5) -0.010(5)
O5 0.066(6) 0.075(7) 0.048(5) 0.005(5) 0.009(5) -0.025(5)
O6 0.044(5) 0.065(6) 0.061(6) -0.001(5) 0.018(5) -0.020(5)
O7 0.024(4) 0.024(4) 0.024(4) -0.004(4) 0.004(4) 0.004(4)
O8 0.034(5) 0.069(6) 0.063(6) 0.014(5) 0.011(4) -0.004(4)
O9 0.073(7) 0.073(7) 0.073(7) -0.006(7) -0.006(7) -0.006(7)
C1 0.129(19) 0.054(11) 0.081(13) 0.005(9) 0.021(13) -0.008(11)
C2 0.085(18) 0.103(12) 0.103(12) 0.004(17) -0.012(11) -0.012(11)
C3 0.097(14) 0.085(12) 0.078(12) 0.034(10) -0.003(10) -0.004(11)
C4 0.065(11) 0.085(12) 0.117(15) -0.002(11) 0.022(10) -0.027(10)
C5 0.12(2) 0.090(13) 0.090(13) 0.074(16) -0.011(14) -0.011(14)
C6 0.042(17) 0.17(2) 0.17(2) 0.05(3) 0.043(14) 0.043(14)
C7 0.063(10) 0.048(8) 0.068(10) 0.002(8) 0.011(8) -0.010(7)
C8 0.049(7) 0.056(12) 0.049(7) 0.006(6) 0.031(10) -0.006(6)
C9 0.039(7) 0.048(7) 0.048(8) 0.008(6) 0.015(6) -0.007(6)
C10 0.043(8) 0.035(7) 0.052(8) -0.012(6) 0.006(6) 0.008(6)
C11 0.035(6) 0.061(12) 0.035(6) 0.006(5) 0.021(8) -0.006(5)
C12 0.059(8) 0.033(10) 0.059(8) -0.001(5) 0.035(11) 0.001(5)
C13 0.038(10) 0.038(6) 0.038(6) 0.014(8) 0.007(6) 0.007(6)
C14 0.039(10) 0.036(6) 0.036(6) -0.002(8) -0.003(5) -0.003(5)
C15 0.058(8) 0.058(8) 0.036(10) 0.000(6) 0.000(6) -0.019(10)
O1W 0.038(4) 0.038(4) 0.040(6) 0.013(4) -0.013(4) 0.002(5)
O2W 0.005(3) 0.005(3) 0.005(3) 0.003(3) 0.003(3) 0.003(3)

loop_
_atom_type_symbol
_atom_type_description
_atom_type_scat_dispersion_real
_atom_type_scat_dispersion_imag
_atom_type_scat_source
C C 0.0033 0.0016 'International Tables Vol C Tables 4.2.6.8 and 6.1.1.4'
H H 0.0000 0.0000 'International Tables Vol C Tables 4.2.6.8 and 6.1.1.4'
N N 0.0061 0.0033 'International Tables Vol C Tables 4.2.6.8 and 6.1.1.4'
O O 0.0106 0.0060 'International Tables Vol C Tables 4.2.6.8 and 6.1.1.4'
Cd Cd -0.8075 1.2024 'International Tables Vol C Tables 4.2.6.8 and 6.1.1.4'
In In -0.7276 1.3100 'International Tables Vol C Tables 4.2.6.8 and 6.1.1.4'

loop_
_geom_angle_atom_site_label_1
_geom_angle_atom_site_label_2
_geom_angle_atom_site_label_3
_geom_angle
_geom_angle_site_symmetry_1
_geom_angle_site_symmetry_3
O1 In1 O1 105.6(7) 14_665 .
O1 In1 O5 142.4(4) 14_665 14_665
O1 In1 O5 90.5(4) . 14_665
O1 In1 O5 90.5(4) 14_665 .
O1 In1 O5 142.4(4) . .
O5 In1 O5 97.0(5) 14_665 .
O1 In1 O4 85.6(4) 14_665 14_665
O1 In1 O4 125.4(4) . 14_665
O5 In1 O4 57.9(3) 14_665 14_665
O5 In1 O4 88.9(3) . 14_665
O1 In1 O4 125.4(4) 14_665 .
O1 In1 O4 85.6(4) . .
O5 In1 O4 88.9(3) 14_665 .
O5 In1 O4 57.9(3) . .
O4 In1 O4 130.9(5) 14_665 .
O1 In1 C7 114.3(5) 14_665 14_665
O1 In1 C7 109.2(5) . 14_665
O5 In1 C7 28.7(4) 14_665 14_665
O5 In1 C7 93.8(4) . 14_665
O4 In1 C7 29.2(4) 14_665 14_665
O4 In1 C7 111.3(4) . 14_665
O1 In1 C7 109.2(5) 14_665 .
O1 In1 C7 114.3(5) . .
O5 In1 C7 93.8(4) 14_665 .
O5 In1 C7 28.7(4) . .
O4 In1 C7 111.3(4) 14_665 .
O4 In1 C7 29.2(4) . .
C7 In1 C7 104.6(6) 14_665 .
O7 In2 O6 92.6(4) . 157_665
O7 In2 O6 92.6(4) . .
O6 In2 O6 92.2(5) 157_665 .
O7 In2 O8 93.0(4) . 157_665
O6 In2 O8 173.8(3) 157_665 157_665
O6 In2 O8 90.3(3) . 157_665
O7 In2 O8 93.0(4) . .
O6 In2 O8 90.3(3) 157_665 .
O6 In2 O8 173.8(3) . .
O8 In2 O8 86.7(5) 157_665 .
O7 In2 O1W 176.1(5) . .
O6 In2 O1W 84.8(3) 157_665 .
O6 In2 O1W 84.8(3) . .
O8 In2 O1W 89.9(3) 157_665 .
O8 In2 O1W 89.9(3) . .
O4W Cd1 O4W 90.3(9) . 110_465
O4W Cd1 O3W 76.2(7) . .
O4W Cd1 O3W 76.2(7) 110_465 .
O4W Cd1 O9 95.9(6) . .
O4W Cd1 O9 95.9(6) 110_465 .
O3W Cd1 O9 168.5(11) . .
O4W Cd1 O3 169.1(7) . 110_465
O4W Cd1 O3 89.7(6) 110_465 110_465
O3W Cd1 O3 93.2(8) . 110_465
O9 Cd1 O3 95.0(6) . 110_465
O4W Cd1 O3 89.7(6) . .
O4W Cd1 O3 169.1(7) 110_465 .
O3W Cd1 O3 93.2(8) . .
O9 Cd1 O3 95.0(6) . .
O3 Cd1 O3 88.2(8) 110_465 .
C1 O1 In1 105.1(12) . .
C6 O3 Cd1 139.7(16) . .
C7 O4 In1 89.3(8) . .
C7 O5 In1 91.7(9) . .
C12 O6 In2 133.8(9) . .
Cd2 O7 In2 0.00(9) 31_453 31_453
Cd2 O7 Cd2 119.94(3) 31_453 82_554
In2 O7 Cd2 119.94(3) 31_453 82_554
Cd2 O7 In2 119.94(3) 31_453 82_554
In2 O7 In2 119.94(3) 31_453 82_554
Cd2 O7 In2 0.00(9) 82_554 82_554
Cd2 O7 In2 119.94(3) 31_453 .
In2 O7 In2 119.94(3) 31_453 .
Cd2 O7 In2 119.94(3) 82_554 .
In2 O7 In2 119.94(3) 82_554 .
C13 O8 In2 134.2(9) . .
Cd1 O9 Cd1 119.51(15) 5_564 .
Cd1 O9 Cd1 119.51(15) 5_564 9_465
Cd1 O9 Cd1 119.51(15) . 9_465
O1 C1 O2 125(2) . .
O1 C1 C3 119.1(17) . .
O2 C1 C3 116(2) . .
C3 C2 C3 119(2) 115_564 .
C2 C3 C4 118.2(17) . .
C2 C3 C1 114.6(18) . .
C4 C3 C1 127.1(17) . .
C5 C4 C3 123.5(18) . .
C4 C5 C4 117(3) . 115_564
C4 C5 C6 120.8(13) . .
C4 C5 C6 120.8(13) 115_564 .
O3 C6 O3 117(3) 115_564 .
O3 C6 C5 117.7(13) 115_564 .
O3 C6 C5 117.7(13) . .
O5 C7 O4 121.1(14) . .
O5 C7 C9 118.0(13) . .
O4 C7 C9 120.8(12) . .
O5 C7 In1 59.6(7) . .
O4 C7 In1 61.5(7) . .
C9 C7 In1 175.1(10) . .
C9 C8 C9 123.8(15) . 142
C8 C9 C10 118.9(12) . .
C8 C9 C7 121.5(11) . .
C10 C9 C7 119.1(11) . .
C11 C10 C9 116.6(12) . .
C10 C11 C10 124.7(15) 142 .
C10 C11 C12 117.7(8) 142 .
C10 C11 C12 117.7(8) . .
O6 C12 O6 127.9(16) . 142
O6 C12 C11 115.7(8) . .
O6 C12 C11 115.7(8) 142 .
O8 C13 O8 125.2(15) 115_564 .
O8 C13 C14 117.4(8) 115_564 .
O8 C13 C14 117.4(8) . .
C15 C14 C15 116.6(17) . 57_365
C15 C14 C13 121.3(9) . .
C15 C14 C13 121.3(9) 57_365 .
C14 C15 C14 123.1(17) . 77_464

loop_
_geom_bond_atom_site_label_1
_geom_bond_atom_site_label_2
_geom_bond_distance
_geom_bond_site_symmetry_2
In1 O1 2.159(11) 14_665
In1 O1 2.159(11) .
In1 O5 2.232(10) 14_665
In1 O5 2.232(10) .
In1 O4 2.274(8) 14_665
In1 O4 2.274(8) .
In1 C7 2.587(15) 14_665
In1 C7 2.587(15) .
In2 O7 2.0550(12) .
In2 O6 2.156(8) 157_665
In2 O6 2.156(8) .
In2 O8 2.197(8) 157_665
In2 O8 2.197(8) .
In2 O1W 2.311(9) .
Cd1 O4W 2.048(17) .
Cd1 O4W 2.048(17) 110_465
Cd1 O3W 2.07(3) .
Cd1 O9 2.107(4) .
Cd1 O3 2.188(15) 110_465
Cd1 O3 2.188(15) .
O1 C1 1.22(2) .
O2 C1 1.25(2) .
O3 C6 1.33(2) .
O4 C7 1.262(16) .
O5 C7 1.243(15) .
O6 C12 1.243(10) .
O7 Cd2 2.0550(12) 31_453
O7 In2 2.0550(12) 31_453
O7 Cd2 2.0550(11) 82_554
O7 In2 2.0550(11) 82_554
O8 C13 1.228(10) .
O9 Cd1 2.107(4) 5_564
O9 Cd1 2.107(4) 9_465
C1 C3 1.48(2) .
C2 C3 1.40(2) 115_564
C2 C3 1.40(2) .
C3 C4 1.41(2) .
C4 C5 1.34(2) .
C5 C4 1.34(2) 115_564
C5 C6 1.42(3) .
C6 O3 1.33(2) 115_564
C7 C9 1.514(19) .
C8 C9 1.346(14) .
C8 C9 1.346(14) 142
C9 C10 1.422(16) .
C10 C11 1.370(13) .
C11 C10 1.370(13) 142
C11 C12 1.57(2) .
C12 O6 1.243(10) 142
C13 O8 1.228(10) 115_564
C13 C14 1.44(2) .
C14 C15 1.418(11) .
C14 C15 1.418(11) 57_365
C15 C14 1.418(11) 77_464
